data_1558000
loop_
_publ_author_name
'AYARI, Sami'
'HIRABAYASHI, Kazunori'
'SHIMIZU, Toshio'
'JAMOUSSI, Bassem'
'SAGLAM, Mehmet F.'
'ATILLA, Devrim'
'SUGIURA, Ken-ichi'

_publ_section_title
;
 Crystal Structure of
 3-(3-Methyl-1&lt;i&gt;H&lt;/i&gt;-indole-1-yl)phthalonitrile
;
_journal_issue 0
_journal_name_full 'X-ray Structure Analysis Online'
_journal_page_first 11
_journal_page_last 13
_journal_paper_doi 10.2116/xraystruct.36.11
_journal_volume 36
_journal_year 2020
_chemical_formula_moiety 'C17 H11 N3'
_chemical_formula_sum 'C17 H11 N3'
_chemical_formula_weight 257.29
_space_group_crystal_system monoclinic
_space_group_IT_number 14
_space_group_name_Hall '-P 2ybc'
_space_group_name_H-M_alt 'P 1 21/c 1'
_atom_sites_solution_hydrogens geom
_atom_sites_solution_primary direct
_atom_sites_solution_secondary difmap
_cell_angle_alpha 90.0000
_cell_angle_beta 106.818(5)
_cell_angle_gamma 90.0000
_cell_formula_units_Z 8
_cell_length_a 23.232(5)
_cell_length_b 7.4413(14)
_cell_length_c 15.361(4)
_cell_measurement_reflns_used 2655
_cell_measurement_temperature 93
_cell_measurement_theta_max 27.40
_cell_measurement_theta_min 3.20
_cell_volume 2542.0(10)
_computing_cell_refinement 'CrystalClear-SM Expert 2.1 b45'
_computing_data_collection 'CrystalClear-SM Expert 2.1 b45 (Rigaku, 2015)'
_computing_data_reduction 'CrystalClear-SM Expert 2.1 b45'
_computing_molecular_graphics 'CrystalStructure 4.2.5'
_computing_publication_material 'CrystalStructure 4.2.5 (Rigaku, 2017)'
_computing_structure_refinement 'SHELXL Version 2014/7 (Sheldrick, 2008)'
_computing_structure_solution 'SHELXT (Sheldrick, 2014)'
_diffrn_ambient_temperature 93
_diffrn_detector_area_resol_mean 5.814
_diffrn_measured_fraction_theta_full 0.991
_diffrn_measured_fraction_theta_max 0.932
_diffrn_measurement_device_type 'Rigaku XtaLAB P200'
_diffrn_measurement_method \w
_diffrn_radiation_type 'Mo K\a'
_diffrn_radiation_wavelength 0.71075
_diffrn_reflns_av_R_equivalents 0.0959
_diffrn_reflns_Laue_measured_fraction_full 0.991
_diffrn_reflns_Laue_measured_fraction_max 0.932
_diffrn_reflns_limit_h_max 29
_diffrn_reflns_limit_h_min -30
_diffrn_reflns_limit_k_max 9
_diffrn_reflns_limit_k_min -9
_diffrn_reflns_limit_l_max 19
_diffrn_reflns_limit_l_min -18
_diffrn_reflns_number 20254
_diffrn_reflns_point_group_measured_fraction_full 0.991
_diffrn_reflns_point_group_measured_fraction_max 0.932
_diffrn_reflns_theta_full 25.242
_diffrn_reflns_theta_max 27.529
_diffrn_reflns_theta_min 3.068
_diffrn_standards_number 0
_exptl_absorpt_coefficient_mu 0.082
_exptl_absorpt_correction_T_max 0.997
_exptl_absorpt_correction_T_min 0.804
_exptl_absorpt_correction_type multi-scan
_exptl_absorpt_process_details 'REQAB (Rigaku, 1998)'
_exptl_crystal_colour colorless
_exptl_crystal_density_diffrn 1.345
_exptl_crystal_density_method 'not measured'
_exptl_crystal_description prism
_exptl_crystal_F_000 1072.00
_exptl_crystal_size_max 0.330
_exptl_crystal_size_mid 0.050
_exptl_crystal_size_min 0.040
_refine_diff_density_max 0.26
_refine_diff_density_min -0.26
_refine_ls_extinction_method none
_refine_ls_goodness_of_fit_ref 0.999
_refine_ls_hydrogen_treatment refxyz
_refine_ls_number_parameters 449
_refine_ls_number_reflns 5454
_refine_ls_number_restraints 0
_refine_ls_R_factor_all 0.1370
_refine_ls_R_factor_gt 0.0647
_refine_ls_shift/su_max 0.000
_refine_ls_structure_factor_coef Fsqd
_refine_ls_weighting_details 'w = 1/[\s^2^(Fo^2^)+(0.0619P)^2^+1.1976P] where P=(Fo^2^+2Fc^2^)/3'
_refine_ls_weighting_scheme calc
_refine_ls_wR_factor_gt 0.1276
_refine_ls_wR_factor_ref 0.1586
_reflns_Friedel_coverage 0.000
_reflns_number_gt 3127
_reflns_number_total 5454
_reflns_threshold_expression F^2^>2.0\s(F^2^)
_cod_data_source_file 36_11_1.txt
_cod_data_source_block 20200205_1
_cod_depositor_comments 'Adding full bibliography for 1558000.cif.'
_cod_database_code 1558000

loop_
_space_group_symop_id
_space_group_symop_operation_xyz
1 +X,+Y,+Z
2 -X,1/2+Y,1/2-Z
3 -X,-Y,-Z
4 +X,-1/2-Y,-1/2+Z

loop_
_atom_site_label
_atom_site_type_symbol
_atom_site_fract_x
_atom_site_fract_y
_atom_site_fract_z
_atom_site_U_iso_or_equiv
_atom_site_adp_type
_atom_site_occupancy
_atom_site_site_symmetry_order
_atom_site_calc_flag
_atom_site_refinement_flags_posn
_atom_site_refinement_flags_adp
_atom_site_refinement_flags_occupancy
_atom_site_disorder_assembly
_atom_site_disorder_group
N1 N 0.47081(10) 0.5611(3) 0.23659(14) 0.0206(5) Uani 1 1 d . . . . .
N2 N 0.54025(11) 0.7192(4) 0.05920(17) 0.0290(6) Uani 1 1 d . . . . .
N3 N 0.70738(11) 0.7299(4) 0.18049(18) 0.0325(6) Uani 1 1 d . . . . .
N4 N 0.02028(10) 0.4461(3) -0.24091(14) 0.0196(5) Uani 1 1 d . . . . .
N5 N -0.04737(11) 0.2858(4) -0.47724(17) 0.0299(6) Uani 1 1 d . . . . .
N6 N -0.21796(11) 0.3323(4) -0.51400(17) 0.0308(6) Uani 1 1 d . . . . .
C1 C 0.42829(12) 0.6199(4) 0.27884(18) 0.0204(6) Uani 1 1 d . . . . .
C2 C 0.43605(13) 0.6923(4) 0.36531(18) 0.0216(6) Uani 1 1 d . . . . .
C3 C 0.38443(13) 0.7441(4) 0.3867(2) 0.0240(7) Uani 1 1 d . . . . .
C4 C 0.32737(14) 0.7280(4) 0.3253(2) 0.0256(7) Uani 1 1 d . . . . .
C5 C 0.31998(13) 0.6576(4) 0.2392(2) 0.0237(7) Uani 1 1 d . . . . .
C6 C 0.37098(12) 0.6028(4) 0.21536(18) 0.0192(6) Uani 1 1 d . . . . .
C7 C 0.37945(12) 0.5299(4) 0.13257(18) 0.0212(6) Uani 1 1 d . . . . .
C8 C 0.43912(12) 0.5082(4) 0.14752(18) 0.0196(6) Uani 1 1 d . . . . .
C9 C 0.33016(13) 0.4866(5) 0.0480(2) 0.0242(7) Uani 1 1 d . . . . .
C10 C 0.53363(12) 0.5606(4) 0.27612(18) 0.0199(6) Uani 1 1 d . . . . .
C11 C 0.55837(13) 0.5086(4) 0.36686(19) 0.0220(6) Uani 1 1 d . . . . .
C12 C 0.61980(13) 0.5087(4) 0.4075(2) 0.0246(7) Uani 1 1 d . . . . .
C13 C 0.65892(13) 0.5615(4) 0.35935(19) 0.0225(6) Uani 1 1 d . . . . .
C14 C 0.63560(12) 0.6157(4) 0.26959(18) 0.0210(6) Uani 1 1 d . . . . .
C15 C 0.57324(12) 0.6151(4) 0.22747(17) 0.0177(6) Uani 1 1 d . . . . .
C16 C 0.55289(12) 0.6730(4) 0.13410(19) 0.0214(6) Uani 1 1 d . . . . .
C17 C 0.67551(12) 0.6767(4) 0.21910(19) 0.0230(7) Uani 1 1 d . . . . .
C18 C 0.06233(12) 0.3955(4) -0.15906(18) 0.0183(6) Uani 1 1 d . . . . .
C19 C 0.05370(13) 0.3252(4) -0.07973(18) 0.0205(6) Uani 1 1 d . . . . .
C20 C 0.10407(13) 0.2795(4) -0.01035(19) 0.0222(7) Uani 1 1 d . . . . .
C21 C 0.16208(13) 0.3055(4) -0.01796(19) 0.0231(7) Uani 1 1 d . . . . .
C22 C 0.17089(13) 0.3749(4) -0.09676(19) 0.0232(7) Uani 1 1 d . . . . .
C23 C 0.12032(12) 0.4185(4) -0.16915(18) 0.0192(6) Uani 1 1 d . . . . .
C24 C 0.11293(12) 0.4847(4) -0.26039(18) 0.0209(6) Uani 1 1 d . . . . .
C25 C 0.05336(12) 0.4983(4) -0.30076(19) 0.0206(6) Uani 1 1 d . . . . .
C26 C 0.16236(14) 0.5253(5) -0.3018(2) 0.0240(7) Uani 1 1 d . . . . .
C27 C -0.04240(11) 0.4524(4) -0.25785(18) 0.0174(6) Uani 1 1 d . . . . .
C28 C -0.06732(13) 0.5090(4) -0.18935(19) 0.0214(6) Uani 1 1 d . . . . .
C29 C -0.12856(13) 0.5157(4) -0.2042(2) 0.0225(7) Uani 1 1 d . . . . .
C30 C -0.16826(13) 0.4722(4) -0.28828(19) 0.0223(7) Uani 1 1 d . . . . .
C31 C -0.14432(12) 0.4156(4) -0.35693(18) 0.0201(6) Uani 1 1 d . . . . .
C32 C -0.08189(12) 0.4038(4) -0.34220(18) 0.0176(6) Uani 1 1 d . . . . .
C33 C -0.06096(12) 0.3384(4) -0.41595(19) 0.0198(6) Uani 1 1 d . . . . .
C34 C -0.18486(13) 0.3689(4) -0.4449(2) 0.0233(7) Uani 1 1 d . . . . .
H2 H 0.4753(13) 0.704(4) 0.4076(18) 0.017(7) Uiso 1 1 d . . . . .
H3 H 0.3905(11) 0.801(4) 0.4459(19) 0.013(7) Uiso 1 1 d . . . . .
H4 H 0.2927(14) 0.768(4) 0.341(2) 0.026(8) Uiso 1 1 d . . . . .
H5 H 0.2800(13) 0.647(4) 0.1974(19) 0.021(7) Uiso 1 1 d . . . . .
H8 H 0.4624(12) 0.456(4) 0.1089(19) 0.019(7) Uiso 1 1 d . . . . .
H9A H 0.3467(14) 0.420(4) 0.003(2) 0.040(9) Uiso 1 1 d . . . . .
H9B H 0.3069(14) 0.595(4) 0.022(2) 0.031(8) Uiso 1 1 d . . . . .
H9C H 0.2980(14) 0.405(4) 0.0597(19) 0.027(8) Uiso 1 1 d . . . . .
H11 H 0.5312(12) 0.466(4) 0.3987(18) 0.015(7) Uiso 1 1 d . . . . .
H12 H 0.6367(12) 0.465(4) 0.471(2) 0.021(7) Uiso 1 1 d . . . . .
H13 H 0.7013(12) 0.559(3) 0.3876(17) 0.007(6) Uiso 1 1 d . . . . .
H19 H 0.0142(13) 0.307(4) -0.0745(18) 0.019(7) Uiso 1 1 d . . . . .
H20 H 0.0979(12) 0.219(4) 0.046(2) 0.020(7) Uiso 1 1 d . . . . .
H21 H 0.1963(13) 0.270(4) 0.0310(19) 0.021(7) Uiso 1 1 d . . . . .
H22 H 0.2114(13) 0.391(4) -0.1021(18) 0.017(7) Uiso 1 1 d . . . . .
H25 H 0.0309(12) 0.540(4) -0.3610(19) 0.015(7) Uiso 1 1 d . . . . .
H26A H 0.1937(16) 0.604(5) -0.261(2) 0.047(10) Uiso 1 1 d . . . . .
H26B H 0.1844(14) 0.413(5) -0.308(2) 0.034(9) Uiso 1 1 d . . . . .
H26C H 0.1459(13) 0.585(4) -0.361(2) 0.027(8) Uiso 1 1 d . . . . .
H28 H -0.0405(13) 0.547(4) -0.134(2) 0.026(8) Uiso 1 1 d . . . . .
H29 H -0.1474(13) 0.551(4) -0.157(2) 0.029(8) Uiso 1 1 d . . . . .
H30 H -0.2124(13) 0.482(4) -0.2992(19) 0.025(8) Uiso 1 1 d . . . . .

loop_
_atom_site_aniso_label
_atom_site_aniso_U_11
_atom_site_aniso_U_22
_atom_site_aniso_U_33
_atom_site_aniso_U_23
_atom_site_aniso_U_13
_atom_site_aniso_U_12
N1 0.0188(12) 0.0282(14) 0.0154(12) -0.0028(10) 0.0061(9) -0.0007(10)
N2 0.0292(14) 0.0364(17) 0.0215(14) 0.0022(12) 0.0073(11) 0.0020(11)
N3 0.0301(15) 0.0330(16) 0.0385(16) -0.0030(13) 0.0163(13) -0.0019(12)
N4 0.0197(12) 0.0262(14) 0.0138(12) 0.0011(10) 0.0062(10) 0.0004(10)
N5 0.0316(15) 0.0385(17) 0.0231(14) -0.0024(12) 0.0135(11) 0.0034(12)
N6 0.0292(14) 0.0357(16) 0.0255(14) 0.0019(12) 0.0047(12) -0.0034(12)
C1 0.0258(15) 0.0176(15) 0.0208(15) 0.0038(12) 0.0118(12) -0.0015(12)
C2 0.0255(16) 0.0233(17) 0.0151(14) 0.0005(12) 0.0046(12) -0.0038(12)
C3 0.0362(18) 0.0207(17) 0.0189(15) 0.0000(13) 0.0138(13) -0.0024(12)
C4 0.0301(18) 0.0241(17) 0.0280(17) 0.0069(14) 0.0172(14) 0.0010(13)
C5 0.0230(16) 0.0271(17) 0.0219(15) 0.0067(13) 0.0078(13) 0.0003(12)
C6 0.0203(14) 0.0213(16) 0.0161(14) 0.0040(12) 0.0055(11) -0.0018(11)
C7 0.0263(16) 0.0197(16) 0.0183(14) 0.0017(12) 0.0077(12) -0.0022(12)
C8 0.0229(15) 0.0221(16) 0.0144(14) -0.0024(12) 0.0064(11) 0.0010(12)
C9 0.0215(16) 0.0296(19) 0.0197(15) -0.0004(14) 0.0034(12) -0.0014(14)
C10 0.0221(15) 0.0184(15) 0.0201(14) -0.0045(12) 0.0073(12) 0.0020(11)
C11 0.0271(16) 0.0233(16) 0.0174(14) 0.0014(13) 0.0093(12) -0.0023(13)
C12 0.0301(17) 0.0213(17) 0.0196(16) 0.0030(13) 0.0026(13) 0.0005(13)
C13 0.0185(16) 0.0236(16) 0.0234(15) -0.0016(13) 0.0030(12) 0.0001(12)
C14 0.0219(15) 0.0208(16) 0.0212(15) -0.0012(12) 0.0078(12) 0.0024(11)
C15 0.0206(14) 0.0167(15) 0.0153(14) -0.0008(12) 0.0045(11) 0.0015(11)
C16 0.0182(14) 0.0263(17) 0.0197(16) -0.0038(13) 0.0055(11) 0.0013(12)
C17 0.0212(15) 0.0244(17) 0.0229(15) -0.0037(13) 0.0056(12) -0.0002(12)
C18 0.0219(15) 0.0176(15) 0.0158(14) -0.0028(12) 0.0062(11) -0.0001(11)
C19 0.0224(16) 0.0217(16) 0.0196(15) -0.0035(13) 0.0097(12) -0.0021(12)
C20 0.0293(17) 0.0235(17) 0.0145(14) 0.0000(13) 0.0072(12) 0.0004(12)
C21 0.0259(16) 0.0252(17) 0.0149(14) -0.0005(13) 0.0008(12) 0.0032(13)
C22 0.0229(16) 0.0277(18) 0.0203(15) -0.0049(13) 0.0084(12) 0.0008(12)
C23 0.0251(15) 0.0181(15) 0.0164(14) -0.0039(12) 0.0089(11) -0.0031(12)
C24 0.0264(16) 0.0214(16) 0.0179(15) -0.0041(12) 0.0110(12) -0.0015(12)
C25 0.0237(15) 0.0234(17) 0.0158(15) 0.0006(13) 0.0074(12) -0.0011(12)
C26 0.0228(16) 0.0300(19) 0.0206(16) 0.0017(14) 0.0084(13) 0.0005(14)
C27 0.0185(14) 0.0169(15) 0.0186(14) 0.0026(12) 0.0081(11) 0.0001(11)
C28 0.0246(16) 0.0230(17) 0.0162(15) 0.0008(13) 0.0052(12) -0.0017(12)
C29 0.0246(16) 0.0236(17) 0.0225(16) -0.0030(13) 0.0120(13) 0.0002(12)
C30 0.0190(15) 0.0267(17) 0.0233(16) 0.0019(13) 0.0092(12) -0.0002(12)
C31 0.0245(15) 0.0202(16) 0.0157(14) 0.0010(12) 0.0062(11) -0.0004(12)
C32 0.0213(14) 0.0182(15) 0.0150(14) 0.0023(12) 0.0081(11) 0.0006(11)
C33 0.0206(15) 0.0196(16) 0.0194(15) 0.0016(13) 0.0060(12) 0.0010(11)
C34 0.0223(15) 0.0251(17) 0.0241(16) 0.0034(13) 0.0093(13) 0.0004(12)

loop_
_atom_type_symbol
_atom_type_description
_atom_type_scat_dispersion_real
_atom_type_scat_dispersion_imag
_atom_type_scat_source
C C 0.0033 0.0016
;
International Tables for Crystallography
(Vol. C, Tables 4.2.6.8 and 6.1.1.4)
;
H H 0.0000 0.0000
;
International Tables for Crystallography
(Vol. C, Table 6.1.1.4)
;
N N 0.0061 0.0033
;
International Tables for Crystallography
(Vol. C, Tables 4.2.6.8 and 6.1.1.4)
;

loop_
_geom_angle_atom_site_label_1
_geom_angle_atom_site_label_2
_geom_angle_atom_site_label_3
_geom_angle
_geom_angle_site_symmetry_1
_geom_angle_site_symmetry_3
_geom_angle_publ_flag
C1 N1 C10 125.7(2) . . ?
C1 N1 C8 107.3(2) . . ?
C10 N1 C8 127.0(2) . . ?
C18 N4 C27 126.3(2) . . ?
C18 N4 C25 106.8(2) . . ?
C27 N4 C25 126.9(2) . . ?
N1 C1 C2 130.4(3) . . ?
N1 C1 C6 107.6(2) . . ?
C2 C1 C6 121.9(3) . . ?
C3 C2 C1 116.8(3) . . ?
C3 C2 H2 122.1(16) . . ?
C1 C2 H2 121.1(16) . . ?
C2 C3 C4 122.3(3) . . ?
C2 C3 H3 116.1(15) . . ?
C4 C3 H3 121.4(15) . . ?
C5 C4 C3 120.6(3) . . ?
C5 C4 H4 118.6(18) . . ?
C3 C4 H4 120.7(18) . . ?
C4 C5 C6 118.7(3) . . ?
C4 C5 H5 119.5(16) . . ?
C6 C5 H5 121.8(16) . . ?
C5 C6 C1 119.6(3) . . ?
C5 C6 C7 132.9(3) . . ?
C1 C6 C7 107.5(2) . . ?
C8 C7 C6 106.9(2) . . ?
C8 C7 C9 127.8(3) . . ?
C6 C7 C9 125.3(3) . . ?
C7 C8 N1 110.8(2) . . ?
C7 C8 H8 131.1(16) . . ?
N1 C8 H8 118.0(16) . . ?
C7 C9 H9A 110.4(18) . . ?
C7 C9 H9B 111.3(18) . . ?
H9A C9 H9B 114(3) . . ?
C7 C9 H9C 113.1(16) . . ?
H9A C9 H9C 106(2) . . ?
H9B C9 H9C 102(2) . . ?
C11 C10 C15 117.8(2) . . ?
C11 C10 N1 120.4(2) . . ?
C15 C10 N1 121.8(2) . . ?
C12 C11 C10 121.5(3) . . ?
C12 C11 H11 121.2(16) . . ?
C10 C11 H11 117.3(16) . . ?
C11 C12 C13 120.7(3) . . ?
C11 C12 H12 120.4(16) . . ?
C13 C12 H12 118.9(16) . . ?
C12 C13 C14 119.0(3) . . ?
C12 C13 H13 120.1(15) . . ?
C14 C13 H13 120.9(15) . . ?
C13 C14 C15 120.7(2) . . ?
C13 C14 C17 119.9(3) . . ?
C15 C14 C17 119.4(2) . . ?
C10 C15 C14 120.2(2) . . ?
C10 C15 C16 122.7(2) . . ?
C14 C15 C16 117.1(2) . . ?
N2 C16 C15 175.8(3) . . ?
N3 C17 C14 178.0(3) . . ?
C19 C18 N4 130.2(2) . . ?
C19 C18 C23 121.7(2) . . ?
N4 C18 C23 108.0(2) . . ?
C20 C19 C18 117.7(3) . . ?
C20 C19 H19 121.5(16) . . ?
C18 C19 H19 120.8(16) . . ?
C19 C20 C21 121.6(3) . . ?
C19 C20 H20 117.8(15) . . ?
C21 C20 H20 120.5(15) . . ?
C22 C21 C20 120.9(3) . . ?
C22 C21 H21 119.2(17) . . ?
C20 C21 H21 119.8(17) . . ?
C21 C22 C23 118.5(3) . . ?
C21 C22 H22 120.7(16) . . ?
C23 C22 H22 120.8(16) . . ?
C22 C23 C18 119.5(2) . . ?
C22 C23 C24 133.1(3) . . ?
C18 C23 C24 107.3(2) . . ?
C25 C24 C23 106.8(2) . . ?
C25 C24 C26 127.0(3) . . ?
C23 C24 C26 126.1(3) . . ?
C24 C25 N4 111.1(2) . . ?
C24 C25 H25 131.2(15) . . ?
N4 C25 H25 117.7(15) . . ?
C24 C26 H26A 111(2) . . ?
C24 C26 H26B 110.7(18) . . ?
H26A C26 H26B 104(3) . . ?
C24 C26 H26C 109.9(17) . . ?
H26A C26 H26C 109(3) . . ?
H26B C26 H26C 111(2) . . ?
C32 C27 N4 121.9(2) . . ?
C32 C27 C28 118.0(2) . . ?
N4 C27 C28 120.1(2) . . ?
C29 C28 C27 121.1(3) . . ?
C29 C28 H28 121.3(18) . . ?
C27 C28 H28 117.5(18) . . ?
C28 C29 C30 121.5(3) . . ?
C28 C29 H29 123.1(17) . . ?
C30 C29 H29 115.4(17) . . ?
C29 C30 C31 118.1(3) . . ?
C29 C30 H30 121.0(16) . . ?
C31 C30 H30 120.9(16) . . ?
C30 C31 C32 121.1(2) . . ?
C30 C31 C34 119.0(2) . . ?
C32 C31 C34 119.9(2) . . ?
C27 C32 C31 120.1(2) . . ?
C27 C32 C33 122.3(2) . . ?
C31 C32 C33 117.5(2) . . ?
N5 C33 C32 176.5(3) . . ?
N6 C34 C31 178.7(3) . . ?

loop_
_geom_bond_atom_site_label_1
_geom_bond_atom_site_label_2
_geom_bond_distance
_geom_bond_site_symmetry_2
_geom_bond_publ_flag
N1 C1 1.400(3) . ?
N1 C10 1.409(3) . ?
N1 C8 1.409(3) . ?
N2 C16 1.154(3) . ?
N3 C17 1.145(4) . ?
N4 C18 1.402(3) . ?
N4 C27 1.404(3) . ?
N4 C25 1.413(3) . ?
N5 C33 1.145(3) . ?
N6 C34 1.149(4) . ?
C1 C2 1.396(4) . ?
C1 C6 1.410(4) . ?
C2 C3 1.387(4) . ?
C2 H2 0.96(3) . ?
C3 C4 1.392(4) . ?
C3 H3 0.97(3) . ?
C4 C5 1.386(4) . ?
C4 H4 0.95(3) . ?
C5 C6 1.399(4) . ?
C5 H5 0.97(3) . ?
C6 C7 1.447(4) . ?
C7 C8 1.348(4) . ?
C7 C9 1.497(4) . ?
C8 H8 0.99(3) . ?
C9 H9A 1.01(3) . ?
C9 H9B 0.99(3) . ?
C9 H9C 1.02(3) . ?
C10 C11 1.400(4) . ?
C10 C15 1.403(4) . ?
C11 C12 1.382(4) . ?
C11 H11 0.96(3) . ?
C12 C13 1.384(4) . ?
C12 H12 1.00(3) . ?
C13 C14 1.387(4) . ?
C13 H13 0.95(3) . ?
C14 C15 1.405(4) . ?
C14 C17 1.444(4) . ?
C15 C16 1.440(4) . ?
C18 C19 1.393(4) . ?
C18 C23 1.410(4) . ?
C19 C20 1.378(4) . ?
C19 H19 0.95(3) . ?
C20 C21 1.400(4) . ?
C20 H20 1.02(3) . ?
C21 C22 1.384(4) . ?
C21 H21 0.96(3) . ?
C22 C23 1.402(4) . ?
C22 H22 0.98(3) . ?
C23 C24 1.448(4) . ?
C24 C25 1.347(4) . ?
C24 C26 1.495(4) . ?
C25 H25 0.97(3) . ?
C26 H26A 1.00(4) . ?
C26 H26B 1.00(3) . ?
C26 H26C 0.98(3) . ?
C27 C32 1.401(4) . ?
C27 C28 1.404(4) . ?
C28 C29 1.375(4) . ?
C28 H28 0.94(3) . ?
C29 C30 1.390(4) . ?
C29 H29 0.98(3) . ?
C30 C31 1.392(4) . ?
C30 H30 0.99(3) . ?
C31 C32 1.405(4) . ?
C31 C34 1.448(4) . ?
C32 C33 1.441(4) . ?

loop_
_geom_torsion_atom_site_label_1
_geom_torsion_atom_site_label_2
_geom_torsion_atom_site_label_3
_geom_torsion_atom_site_label_4
_geom_torsion
_geom_torsion_site_symmetry_1
_geom_torsion_site_symmetry_2
_geom_torsion_site_symmetry_3
_geom_torsion_site_symmetry_4
_geom_torsion_publ_flag
C10 N1 C1 C2 1.3(5) . . . . ?
C8 N1 C1 C2 -177.2(3) . . . . ?
C10 N1 C1 C6 178.3(2) . . . . ?
C8 N1 C1 C6 -0.1(3) . . . . ?
N1 C1 C2 C3 177.8(3) . . . . ?
C6 C1 C2 C3 1.1(4) . . . . ?
C1 C2 C3 C4 -0.9(4) . . . . ?
C2 C3 C4 C5 0.3(5) . . . . ?
C3 C4 C5 C6 0.1(4) . . . . ?
C4 C5 C6 C1 0.1(4) . . . . ?
C4 C5 C6 C7 -178.1(3) . . . . ?
N1 C1 C6 C5 -178.1(2) . . . . ?
C2 C1 C6 C5 -0.8(4) . . . . ?
N1 C1 C6 C7 0.5(3) . . . . ?
C2 C1 C6 C7 177.9(3) . . . . ?
C5 C6 C7 C8 177.7(3) . . . . ?
C1 C6 C7 C8 -0.7(3) . . . . ?
C5 C6 C7 C9 -3.0(5) . . . . ?
C1 C6 C7 C9 178.6(3) . . . . ?
C6 C7 C8 N1 0.7(3) . . . . ?
C9 C7 C8 N1 -178.7(3) . . . . ?
C1 N1 C8 C7 -0.4(3) . . . . ?
C10 N1 C8 C7 -178.8(3) . . . . ?
C1 N1 C10 C11 41.1(4) . . . . ?
C8 N1 C10 C11 -140.8(3) . . . . ?
C1 N1 C10 C15 -137.5(3) . . . . ?
C8 N1 C10 C15 40.6(4) . . . . ?
C15 C10 C11 C12 -0.7(4) . . . . ?
N1 C10 C11 C12 -179.3(3) . . . . ?
C10 C11 C12 C13 0.4(4) . . . . ?
C11 C12 C13 C14 0.4(4) . . . . ?
C12 C13 C14 C15 -0.8(4) . . . . ?
C12 C13 C14 C17 178.0(3) . . . . ?
C11 C10 C15 C14 0.3(4) . . . . ?
N1 C10 C15 C14 178.9(2) . . . . ?
C11 C10 C15 C16 -179.4(3) . . . . ?
N1 C10 C15 C16 -0.8(4) . . . . ?
C13 C14 C15 C10 0.4(4) . . . . ?
C17 C14 C15 C10 -178.4(3) . . . . ?
C13 C14 C15 C16 -179.9(3) . . . . ?
C17 C14 C15 C16 1.3(4) . . . . ?
C27 N4 C18 C19 6.7(5) . . . . ?
C25 N4 C18 C19 -176.4(3) . . . . ?
C27 N4 C18 C23 -176.4(2) . . . . ?
C25 N4 C18 C23 0.5(3) . . . . ?
N4 C18 C19 C20 177.0(3) . . . . ?
C23 C18 C19 C20 0.5(4) . . . . ?
C18 C19 C20 C21 1.2(4) . . . . ?
C19 C20 C21 C22 -1.5(4) . . . . ?
C20 C21 C22 C23 -0.1(4) . . . . ?
C21 C22 C23 C18 1.7(4) . . . . ?
C21 C22 C23 C24 -177.0(3) . . . . ?
C19 C18 C23 C22 -2.0(4) . . . . ?
N4 C18 C23 C22 -179.2(2) . . . . ?
C19 C18 C23 C24 177.0(3) . . . . ?
N4 C18 C23 C24 -0.2(3) . . . . ?
C22 C23 C24 C25 178.6(3) . . . . ?
C18 C23 C24 C25 -0.2(3) . . . . ?
C22 C23 C24 C26 0.0(5) . . . . ?
C18 C23 C24 C26 -178.9(3) . . . . ?
C23 C24 C25 N4 0.6(3) . . . . ?
C26 C24 C25 N4 179.2(3) . . . . ?
C18 N4 C25 C24 -0.7(3) . . . . ?
C27 N4 C25 C24 176.2(3) . . . . ?
C18 N4 C27 C32 -143.0(3) . . . . ?
C25 N4 C27 C32 40.7(4) . . . . ?
C18 N4 C27 C28 37.1(4) . . . . ?
C25 N4 C27 C28 -139.2(3) . . . . ?
C32 C27 C28 C29 0.3(4) . . . . ?
N4 C27 C28 C29 -179.8(3) . . . . ?
C27 C28 C29 C30 -2.0(4) . . . . ?
C28 C29 C30 C31 2.0(4) . . . . ?
C29 C30 C31 C32 -0.5(4) . . . . ?
C29 C30 C31 C34 179.7(3) . . . . ?
N4 C27 C32 C31 -178.7(2) . . . . ?
C28 C27 C32 C31 1.2(4) . . . . ?
N4 C27 C32 C33 2.2(4) . . . . ?
C28 C27 C32 C33 -177.9(3) . . . . ?
C30 C31 C32 C27 -1.1(4) . . . . ?
C34 C31 C32 C27 178.7(3) . . . . ?
C30 C31 C32 C33 178.0(3) . . . . ?
C34 C31 C32 C33 -2.2(4) . . . . ?
